data_2239712
loop_
_publ_author_name
'Bouchareb, Hasna'
'Benmebarek, Sabrina'
'Bouacida, Sofiane'
'Merazig, Hocine'
'Boudraa, Mhamed'

_publ_section_title
;
 <i>catena</i>-Poly[[<i>trans</i>-bis(1,3-benzothiazole-\k<i>N</i>)manganese(II)]-di-\m-chlorido]
;
_journal_coeditor_code LH5716
_journal_issue 7
_journal_name_full 'Acta Crystallographica Section E'
_journal_page_first m275
_journal_paper_doi 10.1107/S1600536814014159
_journal_volume 70
_journal_year 2014
_chemical_formula_iupac '[Mn Cl2 (C7 H5 N S)2]'
_chemical_formula_moiety 'C14 H10 Cl2 Mn N2 S2'
_chemical_formula_sum 'C14 H10 Cl2 Mn N2 S2'
_chemical_formula_weight 396.22
_chemical_name_systematic
<i>catena</i>-Poly[[<i>trans</i>-bis(1,3-benzothiazole-\k<i>N</i>)manganese(II)]-di-\m-chlorido]
_space_group_IT_number 135
_symmetry_cell_setting tetragonal
_symmetry_space_group_name_Hall '-P 4c 2ab'
_symmetry_space_group_name_H-M 'P 42/m b c'
_atom_sites_solution_hydrogens geom
_atom_sites_solution_primary direct
_atom_sites_solution_secondary difmap
_audit_conform_dict_name cif_core.dic
_audit_conform_dict_version 2.3
_audit_creation_method 'WinGX routine CIF_UPDATE'
_cell_angle_alpha 90
_cell_angle_beta 90
_cell_angle_gamma 90
_cell_formula_units_Z 4
_cell_length_a 14.761(6)
_cell_length_b 14.761(6)
_cell_length_c 7.170(3)
_cell_measurement_reflns_used 1270
_cell_measurement_temperature 150(2)
_cell_measurement_theta_max 25.19
_cell_measurement_theta_min 3.09
_cell_volume 1562.3(11)
_computing_cell_refinement 'SAINT (Bruker, 2011)'
_computing_data_collection 'APEX2 (Bruker, 2011)'
_computing_data_reduction 'SAINT (Bruker, 2011)'
_computing_molecular_graphics
;
ORTEP-3 for Windows (Farrugia, 2012)
and DIAMOND (Brandenburg & Berndt, 2001)
;
_computing_publication_material 'WinGX (Farrugia, 2012)'
_computing_structure_refinement 'SHELXL97 (Sheldrick, 2008)'
_computing_structure_solution 'SIR2002 (Burla <i>et al.</i>, 2005)'
_diffrn_ambient_temperature 150(2)
_diffrn_measured_fraction_theta_full 0.999
_diffrn_measured_fraction_theta_max 0.999
_diffrn_measurement_device_type 'Bruker APEXII'
_diffrn_measurement_method '\f and \w scans'
_diffrn_radiation_monochromator graphite
_diffrn_radiation_source 'sealed tube'
_diffrn_radiation_type MoK\a
_diffrn_radiation_wavelength 0.71073
_diffrn_reflns_av_R_equivalents 0.1173
_diffrn_reflns_limit_h_max 18
_diffrn_reflns_limit_h_min -18
_diffrn_reflns_limit_k_max 18
_diffrn_reflns_limit_k_min -18
_diffrn_reflns_limit_l_max 9
_diffrn_reflns_limit_l_min -9
_diffrn_reflns_number 15714
_diffrn_reflns_theta_full 26.96
_diffrn_reflns_theta_max 26.96
_diffrn_reflns_theta_min 2.76
_exptl_absorpt_coefficient_mu 1.446
_exptl_absorpt_correction_T_max 0.7455
_exptl_absorpt_correction_T_min 0.6736
_exptl_absorpt_correction_type multi-scan
_exptl_absorpt_process_details
;
(SADABS; Sheldrick, 2002)
;
_exptl_crystal_colour colorless
_exptl_crystal_density_diffrn 1.685
_exptl_crystal_density_method 'not measured'
_exptl_crystal_description block
_exptl_crystal_F_000 796
_exptl_crystal_size_max 0.19
_exptl_crystal_size_mid 0.14
_exptl_crystal_size_min 0.12
_refine_diff_density_max 0.549
_refine_diff_density_min -0.46
_refine_ls_extinction_method none
_refine_ls_goodness_of_fit_ref 1.14
_refine_ls_hydrogen_treatment constr
_refine_ls_matrix_type full
_refine_ls_number_parameters 64
_refine_ls_number_reflns 918
_refine_ls_number_restraints 0
_refine_ls_restrained_S_all 1.14
_refine_ls_R_factor_all 0.065
_refine_ls_R_factor_gt 0.0422
_refine_ls_shift/su_max 0.007
_refine_ls_shift/su_mean 0.001
_refine_ls_structure_factor_coef Fsqd
_refine_ls_weighting_details 'calc w=1/[\s^2^(Fo^2^)+(0.0376P)^2^+1.2805P] where P=(Fo^2^+2Fc^2^)/3'
_refine_ls_weighting_scheme calc
_refine_ls_wR_factor_gt 0.0843
_refine_ls_wR_factor_ref 0.0917
_reflns_number_gt 685
_reflns_number_total 918
_reflns_threshold_expression I>2\s(I)
_cod_data_source_file lh5716sup1.cf
_cod_data_source_block I
_cod_original_cell_volume 1562.3(14)
_cod_database_code 2239712
_cod_database_fobs_code 2239712

loop_
_space_group_symop_operation_xyz
'x, y, z'
'-y, x, z+1/2'
'y, -x, z+1/2'
'x+1/2, -y+1/2, -z'
'-x+1/2, y+1/2, -z'
'-x, -y, z'
'y+1/2, x+1/2, -z+1/2'
'-y+1/2, -x+1/2, -z+1/2'
'-x, -y, -z'
'y, -x, -z-1/2'
'-y, x, -z-1/2'
'-x-1/2, y-1/2, z'
'x-1/2, -y-1/2, z'
'x, y, -z'
'-y-1/2, -x-1/2, z-1/2'
'y-1/2, x-1/2, z-1/2'

loop_
_atom_site_type_symbol
_atom_site_label
_atom_site_fract_x
_atom_site_fract_y
_atom_site_fract_z
_atom_site_U_iso_or_equiv
_atom_site_adp_type
_atom_site_calc_flag
_atom_site_refinement_flags
_atom_site_occupancy
_atom_site_symmetry_multiplicity
C C1 0.8908(3) 0.2962(3) 1 0.0160(9) Uani d S 1 2
C C2 0.9693(3) 0.2427(3) 1 0.0242(11) Uani d S 1 2
H H2 1.0264 0.2692 1 0.029 Uiso calc SR 1 2
C C3 0.9597(3) 0.1501(3) 1 0.0337(13) Uani d S 1 2
H H3 1.0112 0.1137 1 0.04 Uiso calc SR 1 2
C C4 0.8742(3) 0.1096(3) 1 0.0423(16) Uani d S 1 2
H H4 0.8697 0.0468 1 0.051 Uiso calc SR 1 2
C C5 0.7963(3) 0.1612(3) 1 0.0398(15) Uani d S 1 2
H H5 0.7395 0.134 1 0.048 Uiso calc SR 1 2
C C6 0.8050(3) 0.2547(3) 1 0.0226(10) Uani d S 1 2
C C7 0.8052(3) 0.4183(3) 1 0.0225(11) Uani d S 1 2
H H7 0.7909 0.4796 1 0.027 Uiso calc SR 1 2
N N1 0.8879(2) 0.3912(2) 1 0.0167(7) Uani d S 1 2
S S1 0.72177(8) 0.33651(9) 1 0.0284(3) Uani d S 1 2
Cl Cl1 0.91494(5) 0.58506(5) 0.75 0.0163(2) Uani d S 1 2
Mn Mn1 1 0.5 1 0.0135(2) Uani d S 1 4

loop_
_atom_site_aniso_label
_atom_site_aniso_U_11
_atom_site_aniso_U_22
_atom_site_aniso_U_33
_atom_site_aniso_U_12
_atom_site_aniso_U_13
_atom_site_aniso_U_23
C1 0.018(2) 0.012(2) 0.018(2) -0.0047(18) 0 0
C2 0.014(2) 0.018(2) 0.041(3) -0.0029(18) 0 0
C3 0.018(2) 0.016(2) 0.067(4) 0.002(2) 0 0
C4 0.026(3) 0.016(3) 0.084(5) -0.004(2) 0 0
C5 0.020(3) 0.023(3) 0.077(4) -0.012(2) 0 0
C6 0.018(2) 0.020(2) 0.030(3) -0.0039(19) 0 0
C7 0.019(2) 0.023(3) 0.026(3) -0.004(2) 0 0
N1 0.015(2) 0.016(2) 0.0192(18) -0.0017(14) 0 0
S1 0.0122(6) 0.0245(7) 0.0484(8) -0.0023(5) 0 0
Cl1 0.0161(3) 0.0161(3) 0.0167(5) 0.0030(4) 0.0004(4) 0.0004(4)
Mn1 0.0128(5) 0.0128(5) 0.0150(4) -0.0003(3) 0 0

loop_
_atom_type_symbol
_atom_type_description
_atom_type_scat_dispersion_real
_atom_type_scat_dispersion_imag
_atom_type_scat_source
C C 0.0033 0.0016 'International Tables Vol C Tables 4.2.6.8 and 6.1.1.4'
H H 0 0 'International Tables Vol C Tables 4.2.6.8 and 6.1.1.4'
N N 0.0061 0.0033 'International Tables Vol C Tables 4.2.6.8 and 6.1.1.4'
S S 0.1246 0.1234 'International Tables Vol C Tables 4.2.6.8 and 6.1.1.4'
Cl Cl 0.1484 0.1585 'International Tables Vol C Tables 4.2.6.8 and 6.1.1.4'
Mn Mn 0.3368 0.7283 'International Tables Vol C Tables 4.2.6.8 and 6.1.1.4'

loop_
_geom_angle_atom_site_label_1
_geom_angle_atom_site_label_2
_geom_angle_atom_site_label_3
_geom_angle_site_symmetry_1
_geom_angle_site_symmetry_3
_geom_angle
C2 C1 N1 . . 126.1(4)
C2 C1 C6 . . 119.9(4)
N1 C1 C6 . . 114.1(4)
C3 C2 C1 . . 118.4(4)
C3 C2 H2 . . 120.8
C1 C2 H2 . . 120.8
C2 C3 C4 . . 121.2(5)
C2 C3 H3 . . 119.4
C4 C3 H3 . . 119.4
C5 C4 C3 . . 121.1(5)
C5 C4 H4 . . 119.4
C3 C4 H4 . . 119.4
C4 C5 C6 . . 118.2(5)
C4 C5 H5 . . 120.9
C6 C5 H5 . . 120.9
C5 C6 C1 . . 121.1(4)
C5 C6 S1 . . 129.2(4)
C1 C6 S1 . . 109.7(3)
N1 C7 S1 . . 117.4(4)
N1 C7 H7 . . 121.3
S1 C7 H7 . . 121.3
C7 N1 C1 . . 109.9(4)
C7 N1 Mn1 . . 117.7(3)
C1 N1 Mn1 . . 132.4(3)
C6 S1 C7 . . 88.9(2)
Mn1 Cl1 Mn1 7_546 . 90.54(4)
N1 Mn1 N1 9_767 . 180
N1 Mn1 Cl1 9_767 6_765 89.40(7)
N1 Mn1 Cl1 . 6_765 90.60(7)
N1 Mn1 Cl1 9_767 9_767 89.40(7)
N1 Mn1 Cl1 . 9_767 90.60(7)
Cl1 Mn1 Cl1 6_765 9_767 90.54(4)
N1 Mn1 Cl1 9_767 . 90.60(7)
N1 Mn1 Cl1 . . 89.40(7)
Cl1 Mn1 Cl1 6_765 . 89.46(4)
Cl1 Mn1 Cl1 9_767 . 180
N1 Mn1 Cl1 9_767 14_557 90.60(7)
N1 Mn1 Cl1 . 14_557 89.40(7)
Cl1 Mn1 Cl1 6_765 14_557 180
Cl1 Mn1 Cl1 9_767 14_557 89.46(4)
Cl1 Mn1 Cl1 . 14_557 90.54(4)

loop_
_geom_bond_atom_site_label_1
_geom_bond_atom_site_label_2
_geom_bond_site_symmetry_2
_geom_bond_distance
C1 C2 . 1.402(6)
C1 N1 . 1.402(5)
C1 C6 . 1.406(6)
C2 C3 . 1.374(6)
C2 H2 . 0.93
C3 C4 . 1.397(7)
C3 H3 . 0.93
C4 C5 . 1.379(7)
C4 H4 . 0.93
C5 C6 . 1.386(7)
C5 H5 . 0.93
C6 S1 . 1.723(5)
C7 N1 . 1.284(6)
C7 S1 . 1.724(5)
C7 H7 . 0.93
N1 Mn1 . 2.307(4)
Cl1 Mn1 7_546 2.5232(10)
Cl1 Mn1 . 2.5232(10)
Mn1 N1 9_767 2.307(4)
Mn1 Cl1 6_765 2.5232(10)
Mn1 Cl1 9_767 2.5232(10)
Mn1 Cl1 14_557 2.5232(10)

loop_
_geom_torsion_atom_site_label_1
_geom_torsion_atom_site_label_2
_geom_torsion_atom_site_label_3
_geom_torsion_atom_site_label_4
_geom_torsion_site_symmetry_1
_geom_torsion_site_symmetry_4
_geom_torsion
N1 C1 C2 C3 . . 180
C6 C1 C2 C3 . . 0
C1 C2 C3 C4 . . 0
C2 C3 C4 C5 . . 0
C3 C4 C5 C6 . . 0
C4 C5 C6 C1 . . 0
C4 C5 C6 S1 . . 180
C2 C1 C6 C5 . . 0
N1 C1 C6 C5 . . 180
C2 C1 C6 S1 . . 180
N1 C1 C6 S1 . . 0
S1 C7 N1 C1 . . 0
S1 C7 N1 Mn1 . . 180
C2 C1 N1 C7 . . 180
C6 C1 N1 C7 . . 0
C2 C1 N1 Mn1 . . 0
C6 C1 N1 Mn1 . . 180
C5 C6 S1 C7 . . 180
C1 C6 S1 C7 . . 0
N1 C7 S1 C6 . . 0
C7 N1 Mn1 Cl1 . 6_765 -134.72(2)
C1 N1 Mn1 Cl1 . 6_765 45.28(2)
C7 N1 Mn1 Cl1 . 9_767 134.72(2)
C1 N1 Mn1 Cl1 . 9_767 -45.28(2)
C7 N1 Mn1 Cl1 . . -45.28(2)
C1 N1 Mn1 Cl1 . . 134.72(2)
C7 N1 Mn1 Cl1 . 14_557 45.28(2)
C1 N1 Mn1 Cl1 . 14_557 -134.72(2)
Mn1 Cl1 Mn1 N1 7_546 9_767 89.39(7)
Mn1 Cl1 Mn1 N1 7_546 . -90.61(7)
Mn1 Cl1 Mn1 Cl1 7_546 14_557 180
